data_9008114
loop_
_publ_author_name
'Mansmann, M.'

_publ_section_title
;
 Die kristallstruktur von lanthantrifluorid
;
_journal_name_full 'Zeitschrift fur Kristallographie'
_journal_page_first 375
_journal_page_last 398
_journal_volume 122
_journal_year 1965
_chemical_compound_source Synthetic
_chemical_formula_sum 'F3 La'
_chemical_name_mineral Fluocerite-(La)
_space_group_IT_number 165
_symmetry_space_group_name_Hall '-P 3 2"c'
_symmetry_space_group_name_H-M 'P -3 c 1'
_cell_angle_alpha 90
_cell_angle_beta 90
_cell_angle_gamma 120
_cell_length_a 7.190
_cell_length_b 7.190
_cell_length_c 7.367
_cell_formula_units_Z 6
_cell_volume 329.822
_database_code_amcsd 0010627
_exptl_crystal_density_diffrn 5.918
_cod_original_formula_sum 'La F3'
_cod_database_code 9008114

loop_
_space_group_symop_operation_xyz
x,y,z
-y,-x,1/2+z
y,-x+y,-z
-x,-x+y,1/2-z
-x+y,-x,z
-x+y,y,1/2+z
-x,-y,-z
y,x,1/2-z
-y,x-y,z
x,x-y,1/2+z
x-y,x,-z
x-y,-y,1/2-z

loop_
_atom_site_aniso_label
_atom_site_aniso_U_11
_atom_site_aniso_U_22
_atom_site_aniso_U_33
_atom_site_aniso_U_12
_atom_site_aniso_U_13
_atom_site_aniso_U_23
La 0.00412 0.00412 0.00412 0.00177 0.00037 -0.00037
F1 0.02121 0.01198 0.00082 0.01159 -0.00046 0.00139
F2 0.00012 0.00012 0.01045 0.00006 0.00000 0.00000
F3 0.00008 0.00008 0.02585 0.00004 0.00000 0.00000

loop_
_atom_site_label
_atom_site_fract_x
_atom_site_fract_y
_atom_site_fract_z
La 0.65870 0.00000 0.25000
F1 0.37580 0.06230 0.08130
F2 0.33333 0.66667 0.18250
F3 0.00000 0.00000 0.25000

loop_
_cod_related_entry_id
_cod_related_entry_database
_cod_related_entry_code
1 AMCSD 0010627
